data_2006636
loop_
_publ_author_name
'Bruno Morosin'
'Roberto G. Dunn'
'Roger Assink'
'Thomas M. Massis'
'John Fronabarger'
'Eileen N. Duesler'

_publ_section_title
;The Secondary Explosive
 Tetraammine-<i>cis</i>-bis(5-nitro-2<i>H</i>-tetrazolato-<i>N</i>^2^)cobalt(III)
 Perchlorate at 293 and 213 K
;
_journal_issue 11
_journal_name_full 'Acta Crystallographica Section C'
_journal_page_first 1609
_journal_page_last 1611
_journal_paper_doi 10.1107/S0108270197007634
_journal_volume 53
_journal_year 1997
_chemical_formula_iupac '[Co (C N5 O2)2 (N H3)4] Cl O4'
_chemical_formula_structural
;
  Co(NH~3~)~4~(N~5~CO~2~)~2~ClO~4~
;
_chemical_formula_sum 'C2 H12 Cl Co N14 O8'
_chemical_formula_weight 454.59
_chemical_name_common
;
 Tetraamine-cis-bis(5-nitrotetrazolato)cobalt(III)
 Perchlorate
;
_chemical_name_systematic
;
 tetraamine-cis-bis(5-nitro-2H-tetrazolato-N^2^)cobalt(III)
 perchlorate
;
_space_group_IT_number 14
_symmetry_cell_setting monoclinic
_symmetry_space_group_name_Hall '-P 2yn'
_symmetry_space_group_name_H-M 'P 1 21/n 1'
_audit_creation_method SHELXL
_cell_angle_alpha 90.00
_cell_angle_beta 109.09(3)
_cell_angle_gamma 90.00
_cell_formula_units_Z 4
_cell_length_a 10.031(2)
_cell_length_b 10.547(2)
_cell_length_c 14.861(3)
_cell_measurement_reflns_used 25
_cell_measurement_temperature 293(2)
_cell_measurement_theta_max 20
_cell_measurement_theta_min 10
_cell_volume 1485.8(6)
_computing_cell_refinement SHELXTL-Plus
_computing_data_collection 'SHELXTL-Plus (Sheldrick, 1991)'
_computing_data_reduction SHELXTL-Plus
_computing_molecular_graphics SHELXTL
_computing_publication_material SHELXTL
_computing_structure_refinement 'SHELXTL (Sheldrick, 1994)'
_computing_structure_solution SHELXTL-Plus
_diffrn_ambient_temperature 293(2)
_diffrn_measurement_device 'Siemens P3 diffractometer'
_diffrn_measurement_method \q-2\q
_diffrn_radiation_monochromator graphite
_diffrn_radiation_source 'fine-focus sealed tube'
_diffrn_radiation_type MoK\a
_diffrn_radiation_wavelength 0.71073
_diffrn_reflns_av_R_equivalents 0.039
_diffrn_reflns_av_sigmaI/netI 0.0284
_diffrn_reflns_limit_h_max 10
_diffrn_reflns_limit_h_min -11
_diffrn_reflns_limit_k_max 12
_diffrn_reflns_limit_k_min -12
_diffrn_reflns_limit_l_max 17
_diffrn_reflns_limit_l_min -17
_diffrn_reflns_number 10540
_diffrn_reflns_theta_max 25.06
_diffrn_reflns_theta_min 2.16
_diffrn_standards_decay_% <2
_diffrn_standards_interval_count 50
_diffrn_standards_number 2
_exptl_absorpt_coefficient_mu 1.414
_exptl_absorpt_correction_type none
_exptl_crystal_colour yellow-orange
_exptl_crystal_density_diffrn 2.032
_exptl_crystal_density_meas 2.031
_exptl_crystal_density_method 'gas pycnometer'
_exptl_crystal_description prismatic
_exptl_crystal_F_000 920
_exptl_crystal_size_max '0.31 (mount axis)'
_exptl_crystal_size_mid 0.27
_exptl_crystal_size_min 0.25
_refine_diff_density_max 1.19
_refine_diff_density_min -0.53
_refine_ls_extinction_method none
_refine_ls_goodness_of_fit_all 1.08
_refine_ls_goodness_of_fit_obs 1.118
_refine_ls_matrix_type full
_refine_ls_number_parameters 274
_refine_ls_number_reflns 2635
_refine_ls_number_restraints 36
_refine_ls_restrained_S_all 1.067
_refine_ls_restrained_S_obs 1.108
_refine_ls_R_factor_all 0.0570
_refine_ls_R_factor_obs .050
_refine_ls_shift/esd_max -0.02
_refine_ls_shift/esd_mean 0.002
_refine_ls_structure_factor_coef Fsqd
_refine_ls_weighting_details 'w = 1/[\s^2^(Fo^2^)+(0.0897P)^2^+1.9448P] where P=(Fo^2^+2Fc^2^)/3'
_refine_ls_weighting_scheme calc
_refine_ls_wR_factor_all 0.138
_refine_ls_wR_factor_obs .1333
_reflns_number_observed 2289
_reflns_number_total 2635
_reflns_observed_criterion >2sigma(I)
_cod_data_source_file bk1330.cif
_cod_data_source_block 1
_cod_depositor_comments
;
The following automatic conversions were performed:

'_refine_ls_weighting_scheme' value 'calc w =
1/[\s^2^(Fo^2^)+(0.0897P)^2^+1.9448P] where P=(Fo^2^+2Fc^2^)/3' was
changed to 'calc'. New tag '_refine_ls_weighting_details' was
created. The value of the new tag was set to 'w =
1/[\s^2^(Fo^2^)+(0.0897P)^2^+1.9448P] where P=(Fo^2^+2Fc^2^)/3'.

Automatic conversion script
Id: cif_fix_values 3143 2015-03-26 13:38:13Z robertas 
;
_cod_original_sg_symbol_H-M 'P 21/n'
_cod_database_code 2006636

loop_
_symmetry_equiv_pos_as_xyz
'x, y, z'
'-x+1/2, y+1/2, -z+1/2'
'-x, -y, -z'
'x-1/2, -y-1/2, z-1/2'

loop_
_atom_site_aniso_label
_atom_site_aniso_U_11
_atom_site_aniso_U_22
_atom_site_aniso_U_33
_atom_site_aniso_U_12
_atom_site_aniso_U_13
_atom_site_aniso_U_23
Co .0248(3) .0185(3) .0201(3) -.0004(2) .0064(2) .0014(2)
N1 .028(2) .024(2) .0181(15) .0019(13) .0065(13) -.0002(12)
N2 .045(2) .046(2) .036(2) -.005(2) .018(2) .013(2)
N3 .029(2) .035(2) .033(2) -.0034(15) .006(2) -.0019(15)
N4 .044(2) .020(2) .046(2) .002(2) .010(2) .001(2)
N5 .026(2) .025(2) .025(2) .0003(13) .0100(13) -.0027(13)
N6 .043(2) .036(2) .064(3) -.002(2) .034(2) -.004(2)
N7 .041(2) .037(2) .068(3) .005(2) .031(2) -.010(2)
N8 .030(2) .027(2) .036(2) .0043(15) .004(2) -.0059(15)
N9 .028(2) .022(2) .025(2) .0027(13) .0093(14) .0000(12)
N10 .028(2) .0208(15) .021(2) .0017(13) .0048(13) .0023(12)
N11 .043(2) .039(2) .025(2) -.002(2) .004(2) .012(2)
N12 .043(2) .042(2) .023(2) .004(2) -.003(2) .006(2)
N13 .026(2) .029(2) .041(2) .0071(14) -.004(2) -.004(2)
N14 .026(2) .024(2) .021(2) .0003(13) .0027(13) .0021(12)
C1 .025(2) .028(2) .027(2) .003(2) .006(2) -.004(2)
C2 .031(2) .021(2) .025(2) .004(2) .001(2) .001(2)
Cl .0488(7) .0327(6) .0477(7) -.0084(5) .0176(5) -.0007(5)
O1 .038(2) .029(2) .055(2) -.0036(13) .012(2) -.0027(14)
O2 .070(3) .035(2) .073(3) .015(2) .032(2) -.014(2)
O3 .041(2) .064(2) .050(2) .000(2) -.019(2) -.002(2)
O4 .033(2) .039(2) .058(2) -.0036(14) .008(2) .006(2)
O5 .076(3) .059(3) .080(3) -.024(2) .022(2) .009(2)
O6 .079(3) .094(4) .118(5) -.008(3) .042(3) .041(3)
O7 .290(12) .070(4) .205(9) .021(5) .151(9) -.026(5)
O8 .230(10) .362(16) .113(6) -.206(11) -.110(7) .149(8)

loop_
_atom_site_label
_atom_site_fract_x
_atom_site_fract_y
_atom_site_fract_z
_atom_site_U_iso_or_equiv
_atom_site_thermal_displace_type
_atom_site_calc_flag
_atom_site_refinement_flags
_atom_site_occupancy
_atom_site_disorder_group
_atom_site_type_symbol
Co .32424(5) -.22214(4) .55968(3) .0213(2) Uani d D 1 . Co
N1 .3818(3) -.1555(3) .4558(2) .0237(7) Uani d D 1 . N
N2 .2674(4) -.2902(4) .6645(3) .0413(10) Uani d D 1 . N
N3 .1329(4) -.2504(3) .4734(3) .0332(8) Uani d D 1 . N
N4 .3862(4) -.3901(3) .5339(3) .0378(9) Uani d D 1 . N
N5 .2679(3) -.0544(3) .5838(2) .0249(7) Uani d . 1 . N
N6 .1644(4) -.0313(4) .6186(3) .0435(10) Uani d . 1 . N
N7 .1538(4) .0938(4) .6263(3) .0455(10) Uani d . 1 . N
N8 .2825(4) .2717(3) .5916(3) .0326(8) Uani d . 1 . N
N9 .3260(3) .0517(3) .5671(2) .0251(7) Uani d . 1 . N
N10 .5118(3) -.1915(3) .6478(2) .0242(7) Uani d . 1 . N
N11 .5581(4) -.2415(4) .7345(3) .0372(9) Uani d . 1 . N
N12 .6896(4) -.2003(4) .7765(3) .0393(9) Uani d . 1 . N
N13 .8466(4) -.0617(3) .7271(3) .0359(9) Uani d . 1 . N
N14 .6095(3) -.1187(3) .6313(2) .0252(7) Uani d . 1 . N
C1 .2529(4) .1376(4) .5942(3) .0274(8) Uani d . 1 . C
C2 .7148(4) -.1282(4) .7114(3) .0277(8) Uani d . 1 . C
Cl .08596(13) .39423(11) .35420(9) .0426(3) Uani d . 1 . Cl
O1 .3651(3) .3036(3) .5513(3) .0414(8) Uani d . 1 . O
O2 .2235(4) .3446(3) .6305(3) .0569(10) Uani d . 1 . O
O3 .9341(4) -.0717(4) .8064(3) .0600(11) Uani d . 1 . O
O4 .8605(3) -.0002(3) .6618(3) .0451(8) Uani d . 1 . O
O5 .0664(5) .2740(4) .3915(4) .0722(13) Uani d . 1 . O
O6 .2294(6) .4139(5) .3620(5) .095(2) Uani d . 1 . O
O7 .0724(12) .4792(7) .4227(7) .171(4) Uani d . 1 . O
O8 -.0013(11) .4164(13) .2712(6) .275(9) Uani d . 1 . O
H1 .365(4) -.0825(16) .450(2) .078(7) Uiso d D 1 . H
H2 .341(4) -.191(3) .4081(11) .078(7) Uiso d D 1 . H
H3 .4634(17) -.166(4) .4671(16) .078(7) Uiso d D 1 . H
H4 .3352(15) -.300(4) .7091(13) .078(7) Uiso d D 1 . H
H5 .229(4) -.355(2) .6488(13) .078(7) Uiso d D 1 . H
H6 .216(4) -.242(2) .677(2) .078(7) Uiso d D 1 . H
H7 .0796(12) -.247(4) .5022(10) .078(7) Uiso d D 1 . H
H8 .1135(19) -.198(3) .434(2) .078(7) Uiso d D 1 . H
H9 .1282(15) -.318(2) .450(3) .078(7) Uiso d D 1 . H
H10 .456(3) -.3830(10) .521(3) .078(7) Uiso d D 1 . H
H11 .401(5) -.4323(16) .5796(14) .078(7) Uiso d D 1 . H
H12 .327(2) -.421(2) .491(2) .078(7) Uiso d D 1 . H

loop_
_atom_type_symbol
_atom_type_description
_atom_type_scat_dispersion_real
_atom_type_scat_dispersion_imag
_atom_type_scat_source
C C 0.0033 0.0016 'International Tables Vol C Tables 4.2.6.8 and 6.1.1.4'
H H 0.0000 0.0000 'International Tables Vol C Tables 4.2.6.8 and 6.1.1.4'
N N 0.0061 0.0033 'International Tables Vol C Tables 4.2.6.8 and 6.1.1.4'
O O 0.0106 0.0060 'International Tables Vol C Tables 4.2.6.8 and 6.1.1.4'
Cl Cl 0.1484 0.1585 'International Tables Vol C Tables 4.2.6.8 and 6.1.1.4'
Co Co 0.3494 0.9721 'International Tables Vol C Tables 4.2.6.8 and 6.1.1.4'

loop_
_geom_angle_atom_site_label_1
_geom_angle_atom_site_label_2
_geom_angle_atom_site_label_3
_geom_angle_site_symmetry_1
_geom_angle
N5 Co N10 . 90.01(14)
N5 Co N1 . 89.84(13)
N10 Co N1 . 90.10(13)
N5 Co N3 . 88.71(15)
N10 Co N3 . 178.32(14)
N1 Co N3 . 90.99(15)
N5 Co N4 . 178.15(15)
N10 Co N4 . 89.02(15)
N1 Co N4 . 88.59(15)
N3 Co N4 . 92.3(2)
N5 Co N2 . 90.5(2)
N10 Co N2 . 89.7(2)
N1 Co N2 . 179.56(15)
N3 Co N2 . 89.3(2)
N4 Co N2 . 91.0(2)
Co N1 H1 . 109.6(6)
Co N1 H2 . 109.7(6)
H1 N1 H2 . 109.2(8)
Co N1 H3 . 109.7(6)
H1 N1 H3 . 109.3(8)
H2 N1 H3 . 109.3(8)
Co N2 H4 . 108.7(6)
Co N2 H5 . 109.0(7)
H4 N2 H5 . 110.1(8)
Co N2 H6 . 108.9(6)
H4 N2 H6 . 109.9(8)
H5 N2 H6 . 110.2(8)
Co N3 H7 . 109.5(6)
Co N3 H8 . 109.5(7)
H7 N3 H8 . 109.4(8)
Co N3 H9 . 109.6(6)
H7 N3 H9 . 109.3(8)
H8 N3 H9 . 109.5(8)
Co N4 H10 . 109.1(6)
Co N4 H11 . 109.1(6)
H10 N4 H11 . 109.7(8)
Co N4 H12 . 109.2(6)
H10 N4 H12 . 109.7(8)
H11 N4 H12 . 110.0(8)
N9 N5 N6 . 111.5(3)
N9 N5 Co . 124.7(2)
N6 N5 Co . 123.8(3)
N5 N6 N7 . 108.1(4)
C1 N7 N6 . 103.0(3)
O1 N8 O2 . 124.8(4)
O1 N8 C1 . 117.5(3)
O2 N8 C1 . 117.7(4)
C1 N9 N5 . 101.7(3)
N11 N10 N14 . 111.3(3)
N11 N10 Co . 123.0(3)
N14 N10 Co . 125.7(2)
N10 N11 N12 . 107.7(3)
C2 N12 N11 . 104.0(3)
O4 N13 O3 . 125.7(4)
O4 N13 C2 . 118.0(4)
O3 N13 C2 . 116.4(4)
C2 N14 N10 . 102.2(3)
N9 C1 N7 . 115.7(4)
N9 C1 N8 . 121.8(4)
N7 C1 N8 . 122.5(4)
N14 C2 N12 . 114.8(4)
N14 C2 N13 . 122.1(4)
N12 C2 N13 . 123.1(4)
O8 Cl O7 4_565 112.7(10)
O8 Cl O6 4_565 114.1(6)
O7 Cl O6 . 100.6(6)
O8 Cl O5 4_565 113.6(5)
O7 Cl O5 . 103.3(4)
O6 Cl O5 . 111.3(3)

loop_
_geom_bond_atom_site_label_1
_geom_bond_atom_site_label_2
_geom_bond_site_symmetry_2
_geom_bond_distance
_geom_bond_publ_flag
Co N5 . 1.926(3) ?
Co N10 . 1.936(3) ?
Co N1 . 1.948(3) ?
Co N3 . 1.951(4) ?
Co N4 . 1.956(3) ?
Co N2 . 1.961(4) ?
N1 H1 . .788(14) ?
N1 H2 . .788(14) ?
N1 H3 . .788(14) ?
N2 H4 . .785(14) ?
N2 H5 . .783(14) ?
N2 H6 . .785(14) ?
N3 H7 . .788(14) ?
N3 H8 . .787(14) ?
N3 H9 . .787(14) ?
N4 H10 . .786(14) ?
N4 H11 . .785(14) ?
N4 H12 . .785(14) ?
N5 N9 . 1.322(5) ?
N5 N6 . 1.325(5) ?
N6 N7 . 1.332(6) ?
N7 C1 . 1.319(6) ?
N8 O1 . 1.218(5) ?
N8 O2 . 1.224(5) ?
N8 C1 . 1.448(5) ?
N9 C1 . 1.309(5) ?
N10 N11 . 1.327(5) ?
N10 N14 . 1.329(5) ?
N11 N12 . 1.334(6) ?
N12 C2 . 1.319(6) ?
N13 O4 . 1.213(5) ?
N13 O3 . 1.222(5) ?
N13 C2 . 1.446(6) ?
N14 C2 . 1.312(5) ?
Cl O8 4_565 1.279(6) ?
Cl O7 . 1.396(7) ?
Cl O6 . 1.420(5) ?
Cl O5 . 1.423(4) ?
O8 Cl 4_666 1.279(6) ?
